data_7205118
loop_
_publ_author_name
'Liu, Wenjing'
'Li, Zhaoyang'
'Wang, Ning'
'Li, Xiaoxu'
'Wei, Zhiqiang'
'Yue, Shantang'
'Liu, Yingliang'

_publ_section_title
;
 A new family of 3D heterometallic 3d--4f organodisulfonate complexes
 based on the linkages of 2D [Ln(nds)(H2O)]+ layers and
 [Cu(ina)2]&#x2212; chains
;
_journal_issue 1
_journal_name_full CrystEngComm
_journal_page_first 138
_journal_paper_doi 10.1039/c0ce00077a
_journal_volume 13
_journal_year 2011
_chemical_formula_moiety 'C22 H16 Ce Cu N2 O11 S2'
_chemical_formula_sum 'C22 H16 Ce Cu N2 O11 S2'
_chemical_formula_weight 752.18
_chemical_name_systematic
;
?
;
_space_group_IT_number 2
_symmetry_cell_setting triclinic
_symmetry_space_group_name_Hall '-P 1'
_symmetry_space_group_name_H-M 'P -1'
_atom_sites_solution_hydrogens geom
_atom_sites_solution_primary direct
_atom_sites_solution_secondary difmap
_audit_creation_method SHELXL-97
_cell_angle_alpha 99.6810(10)
_cell_angle_beta 100.1280(10)
_cell_angle_gamma 114.1460(10)
_cell_formula_units_Z 2
_cell_length_a 9.5770(9)
_cell_length_b 11.5117(11)
_cell_length_c 12.3980(19)
_cell_measurement_reflns_used 5608
_cell_measurement_temperature 298(2)
_cell_measurement_theta_max 27.83
_cell_measurement_theta_min 2.35
_cell_volume 1183.2(2)
_computing_cell_refinement 'Bruker SMART'
_computing_data_collection 'Bruker SMART'
_computing_data_reduction 'Bruker SAINT'
_computing_structure_refinement 'SHELXL-97 (Sheldrick, 1997)'
_computing_structure_solution 'SHELXS-97 (Sheldrick, 1990)'
_diffrn_ambient_temperature 298(2)
_diffrn_measured_fraction_theta_full 0.996
_diffrn_measured_fraction_theta_max 0.996
_diffrn_measurement_device_type 'CCD area detector'
_diffrn_measurement_method 'phi and omega scans'
_diffrn_radiation_monochromator graphite
_diffrn_radiation_source 'fine-focus sealed tube'
_diffrn_radiation_type MoK\a
_diffrn_radiation_wavelength 0.71073
_diffrn_reflns_av_R_equivalents 0.0318
_diffrn_reflns_av_sigmaI/netI 0.0360
_diffrn_reflns_limit_h_max 11
_diffrn_reflns_limit_h_min -11
_diffrn_reflns_limit_k_max 13
_diffrn_reflns_limit_k_min -13
_diffrn_reflns_limit_l_max 14
_diffrn_reflns_limit_l_min -14
_diffrn_reflns_number 11420
_diffrn_reflns_theta_full 25.20
_diffrn_reflns_theta_max 25.20
_diffrn_reflns_theta_min 1.73
_exptl_absorpt_coefficient_mu 3.043
_exptl_absorpt_correction_T_max 0.544
_exptl_absorpt_correction_T_min 0.487
_exptl_absorpt_correction_type multi-scan
_exptl_absorpt_process_details SADABS,Bruker(2002)
_exptl_crystal_colour yellow
_exptl_crystal_density_diffrn 2.111
_exptl_crystal_density_method 'not measured'
_exptl_crystal_description block
_exptl_crystal_F_000 738
_exptl_crystal_size_max 0.25
_exptl_crystal_size_mid 0.20
_exptl_crystal_size_min 0.20
_refine_diff_density_max 0.379
_refine_diff_density_min -0.683
_refine_diff_density_rms 0.087
_refine_ls_extinction_method none
_refine_ls_goodness_of_fit_ref 1.027
_refine_ls_hydrogen_treatment constr
_refine_ls_matrix_type full
_refine_ls_number_parameters 352
_refine_ls_number_reflns 4263
_refine_ls_number_restraints 3
_refine_ls_restrained_S_all 1.027
_refine_ls_R_factor_all 0.0267
_refine_ls_R_factor_gt 0.0237
_refine_ls_shift/su_max 0.000
_refine_ls_shift/su_mean 0.000
_refine_ls_structure_factor_coef Fsqd
_refine_ls_weighting_details 'calc w=1/[\s^2^(Fo^2^)+(0.0192P)^2^+1.0206P] where P=(Fo^2^+2Fc^2^)/3'
_refine_ls_weighting_scheme calc
_refine_ls_wR_factor_gt 0.0532
_refine_ls_wR_factor_ref 0.0551
_reflns_number_gt 3910
_reflns_number_total 4263
_reflns_threshold_expression >2sigma(I)
_cod_data_source_file C0CE00077A.TXT
_cod_data_source_block ce
_cod_database_code 7205118

loop_
_symmetry_equiv_pos_as_xyz
'x, y, z'
'-x, -y, -z'

loop_
_atom_site_label
_atom_site_type_symbol
_atom_site_fract_x
_atom_site_fract_y
_atom_site_fract_z
_atom_site_U_iso_or_equiv
_atom_site_adp_type
_atom_site_occupancy
_atom_site_symmetry_multiplicity
_atom_site_calc_flag
_atom_site_refinement_flags
_atom_site_disorder_assembly
_atom_site_disorder_group
Ce1 Ce 0.31172(2) 0.467353(16) 0.097404(14) 0.01769(6) Uani 1 1 d . . .
Cu1 Cu 0.26868(6) -0.02559(5) 0.59342(4) 0.04449(13) Uani 1 1 d . . .
S2 S 0.30176(9) 0.22333(7) -0.14935(6) 0.02158(17) Uani 1 1 d . . .
S1 S 0.21404(10) 0.71833(9) 0.27867(7) 0.02898(19) Uani 1 1 d . . .
O3 O 0.1810(3) 0.2788(2) 0.1766(2) 0.0432(7) Uani 1 1 d . . .
O2 O 0.3785(3) 0.4501(2) 0.30652(19) 0.0327(6) Uani 1 1 d . . .
O1 O 0.2299(3) 0.6144(2) 0.2027(2) 0.0395(6) Uani 1 1 d . . .
O4 O 0.2357(3) 0.2857(2) -0.07438(18) 0.0274(5) Uani 1 1 d . . .
O9 O 0.1197(3) 0.7685(2) 0.2150(2) 0.0372(6) Uani 1 1 d . . .
O10 O 0.3635(3) 0.8194(3) 0.3517(2) 0.0516(7) Uani 1 1 d . . .
O5 O 0.5362(3) 0.4127(2) 0.1062(2) 0.0317(5) Uani 1 1 d . . .
O7 O 0.4451(3) 0.3210(2) -0.16764(19) 0.0275(5) Uani 1 1 d . . .
O8 O 0.1864(3) 0.1360(2) -0.25412(19) 0.0337(6) Uani 1 1 d . . .
N1 N 0.2556(3) 0.0843(3) 0.4997(2) 0.0294(6) Uani 1 1 d . . .
N2 N 0.7157(4) 0.1450(3) 0.3243(2) 0.0328(7) Uani 1 1 d . . .
C20 C -0.1350(4) 0.5606(4) 0.4286(3) 0.0380(9) Uani 1 1 d . . .
H20 H -0.2349 0.5558 0.4262 0.046 Uiso 1 1 calc R . .
C19 C -0.0472(4) 0.6299(4) 0.3639(3) 0.0363(9) Uani 1 1 d . . .
H19 H -0.0864 0.6728 0.3192 0.044 Uiso 1 1 calc R . .
C18 C 0.1024(4) 0.6351(3) 0.3661(3) 0.0304(8) Uani 1 1 d . . .
C22 C 0.1635(4) 0.5741(4) 0.4327(3) 0.0328(8) Uani 1 1 d . . .
H22 H 0.2629 0.5790 0.4329 0.039 Uiso 1 1 calc R . .
C21 C -0.0764(4) 0.4964(4) 0.4987(3) 0.0306(8) Uani 1 1 d . . .
C8 C 0.5677(4) 0.2478(4) 0.2448(3) 0.0392(9) Uani 1 1 d . . .
H8 H 0.4777 0.2615 0.2379 0.047 Uiso 1 1 calc R . .
C11 C 0.5896(5) 0.1683(4) 0.3105(3) 0.0457(10) Uani 1 1 d . . .
H11 H 0.5126 0.1291 0.3470 0.055 Uiso 1 1 calc R . .
C10 C 0.8251(4) 0.2041(4) 0.2720(3) 0.0376(9) Uani 1 1 d . . .
H10 H 0.9150 0.1901 0.2814 0.045 Uiso 1 1 calc R . .
C9 C 0.8109(4) 0.2848(4) 0.2048(3) 0.0334(8) Uani 1 1 d . . .
H9 H 0.8902 0.3241 0.1701 0.040 Uiso 1 1 calc R . .
C3 C 0.4982(4) 0.1161(3) -0.0875(3) 0.0251(7) Uani 1 1 d . . .
H3 H 0.5581 0.1630 -0.1310 0.030 Uiso 1 1 calc R . .
C2 C 0.5469(4) 0.0354(3) -0.0329(3) 0.0259(7) Uani 1 1 d . . .
C1 C 0.6868(4) 0.0237(3) -0.0412(3) 0.0319(8) Uani 1 1 d . . .
H1 H 0.7491 0.0705 -0.0835 0.038 Uiso 1 1 calc R . .
C5 C 0.2691(4) 0.0550(3) -0.0119(3) 0.0306(8) Uani 1 1 d . . .
H5 H 0.1774 0.0622 -0.0057 0.037 Uiso 1 1 calc R . .
C4 C 0.3633(4) 0.1257(3) -0.0766(3) 0.0240(7) Uani 1 1 d . . .
C13 C 0.3505(4) 0.2149(3) 0.5362(3) 0.0299(8) Uani 1 1 d . . .
H13 H 0.4128 0.2507 0.6112 0.036 Uiso 1 1 calc R . .
C14 C 0.3593(4) 0.2978(3) 0.4669(3) 0.0269(7) Uani 1 1 d . . .
H14 H 0.4280 0.3876 0.4943 0.032 Uiso 1 1 calc R . .
C16 C 0.2647(4) 0.2461(3) 0.3559(3) 0.0229(7) Uani 1 1 d . . .
C15 C 0.1639(4) 0.1119(3) 0.3191(3) 0.0285(7) Uani 1 1 d . . .
H15 H 0.0969 0.0744 0.2455 0.034 Uiso 1 1 calc R . .
C12 C 0.1639(4) 0.0349(3) 0.3925(3) 0.0312(8) Uani 1 1 d . . .
H12 H 0.0973 -0.0555 0.3665 0.037 Uiso 1 1 calc R . .
C7 C 0.6786(4) 0.3070(3) 0.1892(3) 0.0222(7) Uani 1 1 d . . .
C6 C 0.6524(4) 0.3877(3) 0.1111(3) 0.0219(7) Uani 1 1 d . . .
C17 C 0.2744(4) 0.3320(3) 0.2756(3) 0.0256(7) Uani 1 1 d . . .
O6 O 0.7472(3) 0.4228(2) 0.05054(19) 0.0301(5) Uani 1 1 d . . .
O1W O 0.0165(3) 0.3703(2) 0.00973(19) 0.0312(5) Uani 1 1 d D . .
H2W H -0.0269 0.3225 -0.0554 0.047 Uiso 1 1 d RD . .
H1W H -0.0478 0.3950 0.0262 0.047 Uiso 1 1 d RD . .

loop_
_atom_site_aniso_label
_atom_site_aniso_U_11
_atom_site_aniso_U_22
_atom_site_aniso_U_33
_atom_site_aniso_U_23
_atom_site_aniso_U_13
_atom_site_aniso_U_12
Ce1 0.02104(10) 0.01930(10) 0.01892(10) 0.01049(7) 0.00748(7) 0.01210(8)
Cu1 0.0586(3) 0.0415(3) 0.0436(3) 0.0319(2) 0.0113(2) 0.0256(3)
S2 0.0225(4) 0.0186(4) 0.0239(4) 0.0058(3) 0.0054(3) 0.0099(3)
S1 0.0323(5) 0.0336(5) 0.0271(4) 0.0084(4) 0.0105(4) 0.0195(4)
O3 0.0413(15) 0.0422(16) 0.0320(14) 0.0237(12) -0.0040(12) 0.0060(13)
O2 0.0447(15) 0.0236(13) 0.0313(13) 0.0148(10) 0.0107(11) 0.0139(12)
O1 0.0578(17) 0.0455(16) 0.0386(14) 0.0157(12) 0.0299(13) 0.0370(14)
O4 0.0298(13) 0.0274(12) 0.0293(12) 0.0052(10) 0.0071(10) 0.0184(11)
O9 0.0456(15) 0.0447(15) 0.0341(14) 0.0142(12) 0.0127(12) 0.0303(13)
O10 0.0370(15) 0.0520(18) 0.0502(17) 0.0124(14) 0.0034(13) 0.0092(14)
O5 0.0328(13) 0.0306(13) 0.0399(14) 0.0113(11) 0.0059(11) 0.0228(11)
O7 0.0269(12) 0.0234(12) 0.0339(13) 0.0120(10) 0.0096(10) 0.0106(10)
O8 0.0322(13) 0.0299(13) 0.0296(13) 0.0019(11) 0.0033(11) 0.0093(11)
N1 0.0359(16) 0.0288(16) 0.0294(16) 0.0151(13) 0.0080(13) 0.0177(14)
N2 0.0435(18) 0.0332(17) 0.0338(16) 0.0227(14) 0.0142(14) 0.0221(15)
C20 0.036(2) 0.056(2) 0.038(2) 0.0162(19) 0.0172(17) 0.0315(19)
C19 0.040(2) 0.050(2) 0.036(2) 0.0168(18) 0.0165(17) 0.0315(19)
C18 0.0332(19) 0.038(2) 0.0256(18) 0.0058(15) 0.0110(15) 0.0206(17)
C22 0.0333(19) 0.044(2) 0.0299(19) 0.0097(16) 0.0135(16) 0.0240(18)
C21 0.0327(19) 0.039(2) 0.0291(18) 0.0085(16) 0.0114(15) 0.0234(17)
C8 0.042(2) 0.052(2) 0.057(2) 0.037(2) 0.0340(19) 0.035(2)
C11 0.060(3) 0.056(3) 0.056(3) 0.046(2) 0.042(2) 0.037(2)
C10 0.035(2) 0.049(2) 0.047(2) 0.0301(19) 0.0137(17) 0.0279(19)
C9 0.0300(19) 0.041(2) 0.046(2) 0.0293(18) 0.0195(17) 0.0213(17)
C3 0.0280(17) 0.0193(16) 0.0324(18) 0.0097(14) 0.0134(15) 0.0118(14)
C2 0.0289(18) 0.0201(17) 0.0324(18) 0.0090(14) 0.0137(15) 0.0116(15)
C1 0.0306(19) 0.0297(19) 0.047(2) 0.0206(17) 0.0222(17) 0.0166(16)
C5 0.0282(18) 0.0300(19) 0.044(2) 0.0173(16) 0.0170(16) 0.0170(16)
C4 0.0257(17) 0.0161(16) 0.0290(18) 0.0062(13) 0.0060(14) 0.0089(14)
C13 0.036(2) 0.0309(19) 0.0234(17) 0.0094(15) 0.0055(15) 0.0155(16)
C14 0.0327(19) 0.0210(17) 0.0277(18) 0.0088(14) 0.0086(15) 0.0120(15)
C16 0.0250(17) 0.0278(18) 0.0251(17) 0.0142(14) 0.0115(14) 0.0160(15)
C15 0.0316(19) 0.0280(18) 0.0253(17) 0.0102(15) 0.0042(15) 0.0129(16)
C12 0.0323(19) 0.0251(18) 0.036(2) 0.0128(16) 0.0064(16) 0.0117(16)
C7 0.0291(17) 0.0195(16) 0.0231(16) 0.0098(13) 0.0096(14) 0.0132(14)
C6 0.0250(17) 0.0180(16) 0.0209(16) 0.0049(13) 0.0005(13) 0.0104(14)
C17 0.0297(18) 0.0313(19) 0.0271(18) 0.0179(15) 0.0138(15) 0.0183(16)
O6 0.0318(13) 0.0345(13) 0.0311(13) 0.0213(11) 0.0118(11) 0.0156(11)
O1W 0.0242(12) 0.0405(14) 0.0322(13) 0.0118(11) 0.0078(10) 0.0169(11)

loop_
_atom_type_symbol
_atom_type_description
_atom_type_scat_dispersion_real
_atom_type_scat_dispersion_imag
_atom_type_scat_source
C C 0.0033 0.0016 'International Tables Vol C Tables 4.2.6.8 and 6.1.1.4'
H H 0.0000 0.0000 'International Tables Vol C Tables 4.2.6.8 and 6.1.1.4'
Ce Ce -0.2486 2.6331 'International Tables Vol C Tables 4.2.6.8 and 6.1.1.4'
Cu Cu 0.3201 1.2651 'International Tables Vol C Tables 4.2.6.8 and 6.1.1.4'
N N 0.0061 0.0033 'International Tables Vol C Tables 4.2.6.8 and 6.1.1.4'
O O 0.0106 0.0060 'International Tables Vol C Tables 4.2.6.8 and 6.1.1.4'
S S 0.1246 0.1234 'International Tables Vol C Tables 4.2.6.8 and 6.1.1.4'

loop_
_geom_angle_atom_site_label_1
_geom_angle_atom_site_label_2
_geom_angle_atom_site_label_3
_geom_angle
_geom_angle_site_symmetry_1
_geom_angle_site_symmetry_3
_geom_angle_publ_flag
O1 Ce1 O7 76.36(8) . 2_665 ?
O1 Ce1 O5 141.34(9) . . ?
O7 Ce1 O5 73.73(7) 2_665 . ?
O1 Ce1 O4 145.80(8) . . ?
O7 Ce1 O4 128.12(7) 2_665 . ?
O5 Ce1 O4 72.86(7) . . ?
O1 Ce1 O3 95.90(9) . . ?
O7 Ce1 O3 135.11(7) 2_665 . ?
O5 Ce1 O3 88.47(8) . . ?
O4 Ce1 O3 81.92(8) . . ?
O1 Ce1 O6 79.53(8) . 2_665 ?
O7 Ce1 O6 81.31(7) 2_665 2_665 ?
O5 Ce1 O6 118.81(8) . 2_665 ?
O4 Ce1 O6 81.39(7) . 2_665 ?
O3 Ce1 O6 141.59(8) . 2_665 ?
O1 Ce1 O1W 75.23(8) . . ?
O7 Ce1 O1W 142.01(7) 2_665 . ?
O5 Ce1 O1W 141.59(8) . . ?
O4 Ce1 O1W 71.53(7) . . ?
O3 Ce1 O1W 72.79(8) . . ?
O6 Ce1 O1W 69.16(7) 2_665 . ?
O1 Ce1 O2 75.82(8) . . ?
O7 Ce1 O2 84.46(7) 2_665 . ?
O5 Ce1 O2 77.42(8) . . ?
O4 Ce1 O2 124.42(7) . . ?
O3 Ce1 O2 51.14(7) . . ?
O6 Ce1 O2 153.84(8) 2_665 . ?
O1W Ce1 O2 112.06(7) . . ?
N1 Cu1 N2 174.65(13) . 2_656 ?
O8 S2 O7 112.48(14) . . ?
O8 S2 O4 112.86(14) . . ?
O7 S2 O4 111.50(13) . . ?
O8 S2 C4 107.01(14) . . ?
O7 S2 C4 105.91(14) . . ?
O4 S2 C4 106.54(14) . . ?
O10 S1 O9 113.73(17) . . ?
O10 S1 O1 112.92(17) . . ?
O9 S1 O1 110.85(15) . . ?
O10 S1 C18 107.46(17) . . ?
O9 S1 C18 107.01(16) . . ?
O1 S1 C18 104.18(15) . . ?
C17 O3 Ce1 96.0(2) . . ?
C17 O2 Ce1 89.86(19) . . ?
S1 O1 Ce1 168.59(17) . . ?
S2 O4 Ce1 142.69(13) . . ?
C6 O5 Ce1 178.7(2) . . ?
S2 O7 Ce1 150.00(14) . 2_665 ?
C12 N1 C13 118.0(3) . . ?
C12 N1 Cu1 121.7(2) . . ?
C13 N1 Cu1 120.0(2) . . ?
C11 N2 C10 117.0(3) . . ?
C11 N2 Cu1 120.9(2) . 2_656 ?
C10 N2 Cu1 122.0(2) . 2_656 ?
C19 C20 C21 121.2(3) . . ?
C19 C20 H20 119.4 . . ?
C21 C20 H20 119.4 . . ?
C20 C19 C18 119.4(3) . . ?
C20 C19 H19 120.3 . . ?
C18 C19 H19 120.3 . . ?
C22 C18 C19 121.3(3) . . ?
C22 C18 S1 118.7(3) . . ?
C19 C18 S1 120.0(3) . . ?
C18 C22 C21 120.5(3) . 2_566 ?
C18 C22 H22 119.7 . . ?
C21 C22 H22 119.7 2_566 . ?
C22 C21 C20 122.4(3) 2_566 . ?
C22 C21 C21 118.7(4) 2_566 2_566 ?
C20 C21 C21 118.9(4) . 2_566 ?
C7 C8 C11 120.1(3) . . ?
C7 C8 H8 119.9 . . ?
C11 C8 H8 119.9 . . ?
N2 C11 C8 123.0(3) . . ?
N2 C11 H11 118.5 . . ?
C8 C11 H11 118.5 . . ?
N2 C10 C9 123.1(3) . . ?
N2 C10 H10 118.4 . . ?
C9 C10 H10 118.4 . . ?
C10 C9 C7 119.7(3) . . ?
C10 C9 H9 120.2 . . ?
C7 C9 H9 120.2 . . ?
C4 C3 C2 120.3(3) . . ?
C4 C3 H3 119.9 . . ?
C2 C3 H3 119.9 . . ?
C3 C2 C1 122.0(3) . . ?
C3 C2 C2 118.7(4) . 2_655 ?
C1 C2 C2 119.3(4) . 2_655 ?
C5 C1 C2 120.9(3) 2_655 . ?
C5 C1 H1 119.5 2_655 . ?
C2 C1 H1 119.5 . . ?
C1 C5 C4 119.6(3) 2_655 . ?
C1 C5 H5 120.2 2_655 . ?
C4 C5 H5 120.2 . . ?
C3 C4 C5 121.2(3) . . ?
C3 C4 S2 119.3(2) . . ?
C5 C4 S2 119.4(2) . . ?
N1 C13 C14 122.4(3) . . ?
N1 C13 H13 118.8 . . ?
C14 C13 H13 118.8 . . ?
C13 C14 C16 119.3(3) . . ?
C13 C14 H14 120.4 . . ?
C16 C14 H14 120.4 . . ?
C15 C16 C14 118.3(3) . . ?
C15 C16 C17 120.5(3) . . ?
C14 C16 C17 121.2(3) . . ?
C12 C15 C16 119.2(3) . . ?
C12 C15 H15 120.4 . . ?
C16 C15 H15 120.4 . . ?
N1 C12 C15 122.8(3) . . ?
N1 C12 H12 118.6 . . ?
C15 C12 H12 118.6 . . ?
C8 C7 C9 117.0(3) . . ?
C8 C7 C6 121.1(3) . . ?
C9 C7 C6 121.9(3) . . ?
O5 C6 O6 123.3(3) . . ?
O5 C6 C7 119.2(3) . . ?
O6 C6 C7 117.4(3) . . ?
O2 C17 O3 122.6(3) . . ?
O2 C17 C16 119.6(3) . . ?
O3 C17 C16 117.7(3) . . ?
C6 O6 Ce1 118.38(19) . 2_665 ?
Ce1 O1W H2W 122.4 . . ?
Ce1 O1W H1W 129.9 . . ?
H2W O1W H1W 104.7 . . ?

loop_
_geom_bond_atom_site_label_1
_geom_bond_atom_site_label_2
_geom_bond_distance
_geom_bond_site_symmetry_2
_geom_bond_publ_flag
Ce1 O1 2.426(2) . ?
Ce1 O7 2.459(2) 2_665 ?
Ce1 O5 2.465(2) . ?
Ce1 O4 2.480(2) . ?
Ce1 O3 2.484(2) . ?
Ce1 O6 2.506(2) 2_665 ?
Ce1 O1W 2.520(2) . ?
Ce1 O2 2.620(2) . ?
Cu1 N1 1.882(3) . ?
Cu1 N2 1.881(3) 2_656 ?
S2 O8 1.437(2) . ?
S2 O7 1.460(2) . ?
S2 O4 1.461(2) . ?
S2 C4 1.766(3) . ?
S1 O10 1.432(3) . ?
S1 O9 1.451(2) . ?
S1 O1 1.470(2) . ?
S1 C18 1.776(3) . ?
O3 C17 1.263(4) . ?
O2 C17 1.253(4) . ?
O5 C6 1.253(4) . ?
O7 Ce1 2.459(2) 2_665 ?
N1 C12 1.337(4) . ?
N1 C13 1.341(4) . ?
N2 C11 1.330(5) . ?
N2 C10 1.336(4) . ?
N2 Cu1 1.881(3) 2_656 ?
C20 C19 1.375(5) . ?
C20 C21 1.414(5) . ?
C20 H20 0.9300 . ?
C19 C18 1.404(5) . ?
C19 H19 0.9300 . ?
C18 C22 1.371(5) . ?
C22 C21 1.415(5) 2_566 ?
C22 H22 0.9300 . ?
C21 C22 1.415(5) 2_566 ?
C21 C21 1.427(6) 2_566 ?
C8 C7 1.375(4) . ?
C8 C11 1.376(5) . ?
C8 H8 0.9300 . ?
C11 H11 0.9300 . ?
C10 C9 1.378(5) . ?
C10 H10 0.9300 . ?
C9 C7 1.380(4) . ?
C9 H9 0.9300 . ?
C3 C4 1.369(4) . ?
C3 C2 1.412(4) . ?
C3 H3 0.9300 . ?
C2 C1 1.419(4) . ?
C2 C2 1.421(6) 2_655 ?
C1 C5 1.360(5) 2_655 ?
C1 H1 0.9300 . ?
C5 C1 1.360(5) 2_655 ?
C5 C4 1.411(4) . ?
C5 H5 0.9300 . ?
C13 C14 1.376(4) . ?
C13 H13 0.9300 . ?
C14 C16 1.383(4) . ?
C14 H14 0.9300 . ?
C16 C15 1.383(4) . ?
C16 C17 1.505(4) . ?
C15 C12 1.373(4) . ?
C15 H15 0.9300 . ?
C12 H12 0.9300 . ?
C7 C6 1.508(4) . ?
C6 O6 1.262(4) . ?
O6 Ce1 2.506(2) 2_665 ?
O1W H2W 0.8206 . ?
O1W H1W 0.8182 . ?

loop_
_geom_torsion_atom_site_label_1
_geom_torsion_atom_site_label_2
_geom_torsion_atom_site_label_3
_geom_torsion_atom_site_label_4
_geom_torsion
_geom_torsion_site_symmetry_1
_geom_torsion_site_symmetry_2
_geom_torsion_site_symmetry_3
_geom_torsion_site_symmetry_4
_geom_torsion_publ_flag
O1 Ce1 O3 C17 -70.2(2) . . . . ?
O7 Ce1 O3 C17 6.4(3) 2_665 . . . ?
O5 Ce1 O3 C17 71.3(2) . . . . ?
O4 Ce1 O3 C17 144.2(2) . . . . ?
O6 Ce1 O3 C17 -150.76(18) 2_665 . . . ?
O1W Ce1 O3 C17 -142.7(2) . . . . ?
O2 Ce1 O3 C17 -3.72(18) . . . . ?
O1 Ce1 O2 C17 113.6(2) . . . . ?
O7 Ce1 O2 C17 -169.11(19) 2_665 . . . ?
O5 Ce1 O2 C17 -94.58(19) . . . . ?
O4 Ce1 O2 C17 -35.8(2) . . . . ?
O3 Ce1 O2 C17 3.73(18) . . . . ?
O6 Ce1 O2 C17 133.7(2) 2_665 . . . ?
O1W Ce1 O2 C17 46.3(2) . . . . ?
O10 S1 O1 Ce1 3.1(8) . . . . ?
O9 S1 O1 Ce1 132.0(8) . . . . ?
C18 S1 O1 Ce1 -113.2(8) . . . . ?
O7 Ce1 O1 S1 -24.2(8) 2_665 . . . ?
O5 Ce1 O1 S1 15.9(9) . . . . ?
O4 Ce1 O1 S1 -164.8(7) . . . . ?
O3 Ce1 O1 S1 110.9(8) . . . . ?
O6 Ce1 O1 S1 -107.7(8) 2_665 . . . ?
O1W Ce1 O1 S1 -178.7(8) . . . . ?
O2 Ce1 O1 S1 63.4(8) . . . . ?
O8 S2 O4 Ce1 -165.88(19) . . . . ?
O7 S2 O4 Ce1 -38.1(3) . . . . ?
C4 S2 O4 Ce1 77.0(2) . . . . ?
O1 Ce1 O4 S2 157.20(18) . . . . ?
O7 Ce1 O4 S2 28.8(3) 2_665 . . . ?
O5 Ce1 O4 S2 -23.3(2) . . . . ?
O3 Ce1 O4 S2 -114.2(2) . . . . ?
O6 Ce1 O4 S2 100.5(2) 2_665 . . . ?
O1W Ce1 O4 S2 171.3(2) . . . . ?
O2 Ce1 O4 S2 -84.1(2) . . . . ?
O1 Ce1 O5 C6 -50(9) . . . . ?
O7 Ce1 O5 C6 -9(9) 2_665 . . . ?
O4 Ce1 O5 C6 131(9) . . . . ?
O3 Ce1 O5 C6 -147(9) . . . . ?
O6 Ce1 O5 C6 61(9) 2_665 . . . ?
O1W Ce1 O5 C6 153(9) . . . . ?
O2 Ce1 O5 C6 -97(9) . . . . ?
O8 S2 O7 Ce1 160.9(2) . . . 2_665 ?
O4 S2 O7 Ce1 32.9(3) . . . 2_665 ?
C4 S2 O7 Ce1 -82.6(3) . . . 2_665 ?
N2 Cu1 N1 C12 47.2(15) 2_656 . . . ?
N2 Cu1 N1 C13 -126.6(13) 2_656 . . . ?
C21 C20 C19 C18 1.1(6) . . . . ?
C20 C19 C18 C22 -1.0(5) . . . . ?
C20 C19 C18 S1 177.4(3) . . . . ?
O10 S1 C18 C22 -59.7(3) . . . . ?
O9 S1 C18 C22 177.8(3) . . . . ?
O1 S1 C18 C22 60.3(3) . . . . ?
O10 S1 C18 C19 121.9(3) . . . . ?
O9 S1 C18 C19 -0.6(3) . . . . ?
O1 S1 C18 C19 -118.1(3) . . . . ?
C19 C18 C22 C21 0.2(5) . . . 2_566 ?
S1 C18 C22 C21 -178.3(3) . . . 2_566 ?
C19 C20 C21 C22 179.1(3) . . . 2_566 ?
C19 C20 C21 C21 -0.4(6) . . . 2_566 ?
C10 N2 C11 C8 0.8(6) . . . . ?
Cu1 N2 C11 C8 -175.5(3) 2_656 . . . ?
C7 C8 C11 N2 0.3(7) . . . . ?
C11 N2 C10 C9 -0.9(6) . . . . ?
Cu1 N2 C10 C9 175.4(3) 2_656 . . . ?
N2 C10 C9 C7 -0.1(6) . . . . ?
C4 C3 C2 C1 -179.4(3) . . . . ?
C4 C3 C2 C2 0.2(6) . . . 2_655 ?
C3 C2 C1 C5 -179.8(3) . . . 2_655 ?
C2 C2 C1 C5 0.6(6) 2_655 . . 2_655 ?
C2 C3 C4 C5 -0.6(5) . . . . ?
C2 C3 C4 S2 -178.0(2) . . . . ?
C1 C5 C4 C3 0.3(5) 2_655 . . . ?
C1 C5 C4 S2 177.8(3) 2_655 . . . ?
O8 S2 C4 C3 95.4(3) . . . . ?
O7 S2 C4 C3 -24.8(3) . . . . ?
O4 S2 C4 C3 -143.6(3) . . . . ?
O8 S2 C4 C5 -82.1(3) . . . . ?
O7 S2 C4 C5 157.7(3) . . . . ?
O4 S2 C4 C5 38.9(3) . . . . ?
C12 N1 C13 C14 -1.7(5) . . . . ?
Cu1 N1 C13 C14 172.3(3) . . . . ?
N1 C13 C14 C16 1.4(5) . . . . ?
C13 C14 C16 C15 0.2(5) . . . . ?
C13 C14 C16 C17 -177.8(3) . . . . ?
C14 C16 C15 C12 -1.5(5) . . . . ?
C17 C16 C15 C12 176.5(3) . . . . ?
C13 N1 C12 C15 0.3(5) . . . . ?
Cu1 N1 C12 C15 -173.6(3) . . . . ?
C16 C15 C12 N1 1.3(5) . . . . ?
C11 C8 C7 C9 -1.3(6) . . . . ?
C11 C8 C7 C6 176.2(3) . . . . ?
C10 C9 C7 C8 1.2(5) . . . . ?
C10 C9 C7 C6 -176.3(3) . . . . ?
Ce1 O5 C6 O6 -56(9) . . . . ?
Ce1 O5 C6 C7 127(9) . . . . ?
C8 C7 C6 O5 7.6(5) . . . . ?
C9 C7 C6 O5 -175.0(3) . . . . ?
C8 C7 C6 O6 -169.9(3) . . . . ?
C9 C7 C6 O6 7.5(5) . . . . ?
Ce1 O2 C17 O3 -6.8(3) . . . . ?
Ce1 O2 C17 C16 169.3(3) . . . . ?
Ce1 O3 C17 O2 7.2(4) . . . . ?
Ce1 O3 C17 C16 -169.0(2) . . . . ?
C15 C16 C17 O2 -172.2(3) . . . . ?
C14 C16 C17 O2 5.8(5) . . . . ?
C15 C16 C17 O3 4.2(5) . . . . ?
C14 C16 C17 O3 -177.9(3) . . . . ?
O5 C6 O6 Ce1 -4.9(4) . . . 2_665 ?
C7 C6 O6 Ce1 172.58(19) . . . 2_665 ?
